data_2209868
loop_
_publ_author_name
'Keddie, Daniel J.'
'Bottle, Steven E.'
'Clegg, Jack K.'
'McMurtrie, John C.'

_publ_section_title 5-[(<i>E</i>)-2-(4-Methoxycarbonylphenyl)ethenyl]-1,1,3,3-tetramethylisoindolin-2-yloxyl
_journal_coeditor_code HG2069
_journal_issue 8
_journal_name_full 'Acta Crystallographica Section E'
_journal_page_first o3535
_journal_page_last o3536
_journal_paper_doi 10.1107/S1600536806027929
_journal_volume 62
_journal_year 2006
_chemical_formula_iupac 'C22 H24 N1 O3'
_chemical_formula_moiety 'C22 H24 N1 O3'
_chemical_formula_sum 'C22 H24 N O3'
_chemical_formula_weight 350.42
_chemical_name_systematic
;
5-[(E)-2-(4-Methoxycarbonylphenyl)ethenyl]-1,1,3,3-tetramethylisoindolin-
2-yloxyl
;
_space_group_IT_number 14
_symmetry_cell_setting monoclinic
_symmetry_space_group_name_Hall '-P 2ybc'
_symmetry_space_group_name_H-M 'P 1 21/c 1'
_atom_sites_solution_hydrogens geom
_atom_sites_solution_primary direct
_atom_sites_solution_secondary difmap
_cell_angle_alpha 90.00
_cell_angle_beta 91.976(3)
_cell_angle_gamma 90.00
_cell_formula_units_Z 8
_cell_length_a 11.6300(19)
_cell_length_b 13.432(2)
_cell_length_c 24.407(4)
_cell_measurement_reflns_used 11050
_cell_measurement_temperature 150(2)
_cell_measurement_theta_max 28.06
_cell_measurement_theta_min 2.443
_cell_volume 3810.5(10)
_computing_cell_refinement 'SAINT (Siemens, 1995)'
_computing_data_collection 'SMART (Siemens, 1995)'
_computing_data_reduction 'SAINT and XPREP (Siemens, 1995)'
_computing_molecular_graphics 'ORTEP-3 (Farrugia, 1997) and WINGX-32 (Farrugia, 1999)'
_computing_publication_material 'enCIFer (Allen <i>et al.</i>,  2004)'
_computing_structure_refinement 'SHELXL97 (Sheldrick, 1997)'
_computing_structure_solution 'SIR97 (Altomare <i>et al.</i>,  1999)'
_diffrn_ambient_temperature 150(2)
_diffrn_measured_fraction_theta_full 1.000
_diffrn_measured_fraction_theta_max 0.967
_diffrn_measurement_device_type 'Bruker SMART 1000 CCD area-detector'
_diffrn_measurement_method \w
_diffrn_radiation_monochromator graphite
_diffrn_radiation_source 'sealed tube'
_diffrn_radiation_type MoK\a
_diffrn_radiation_wavelength 0.71073
_diffrn_reflns_av_R_equivalents 0.0300
_diffrn_reflns_av_sigmaI/netI 0.0274
_diffrn_reflns_limit_h_max 15
_diffrn_reflns_limit_h_min -15
_diffrn_reflns_limit_k_max 17
_diffrn_reflns_limit_k_min -17
_diffrn_reflns_limit_l_max 31
_diffrn_reflns_limit_l_min -31
_diffrn_reflns_number 37652
_diffrn_reflns_theta_full 25.00
_diffrn_reflns_theta_max 28.36
_diffrn_reflns_theta_min 1.67
_diffrn_standards_decay_% 0.02
_diffrn_standards_number 277
_exptl_absorpt_coefficient_mu 0.081
_exptl_absorpt_correction_T_max 0.99
_exptl_absorpt_correction_T_min 0.91
_exptl_absorpt_correction_type multi-scan
_exptl_absorpt_process_details '(SADABS; Sheldrick, 1999)'
_exptl_crystal_colour Orange
_exptl_crystal_density_diffrn 1.222
_exptl_crystal_density_method 'not measured'
_exptl_crystal_description Prism
_exptl_crystal_F_000 1496
_exptl_crystal_size_max 0.409
_exptl_crystal_size_mid 0.373
_exptl_crystal_size_min 0.188
_refine_diff_density_max 0.268
_refine_diff_density_min -0.227
_refine_ls_extinction_method none
_refine_ls_goodness_of_fit_ref 1.009
_refine_ls_hydrogen_treatment constr
_refine_ls_matrix_type full
_refine_ls_number_parameters 479
_refine_ls_number_reflns 9218
_refine_ls_number_restraints 0
_refine_ls_restrained_S_all 1.009
_refine_ls_R_factor_all 0.0615
_refine_ls_R_factor_gt 0.0423
_refine_ls_shift/su_max 0.000
_refine_ls_shift/su_mean 0.000
_refine_ls_structure_factor_coef Fsqd
_refine_ls_weighting_details 'calc w = 1/[\s^2^(Fo^2^)+(0.0565P)^2^+0.9099P] where P=(Fo^2^+2Fc^2^)/3'
_refine_ls_weighting_scheme calc
_refine_ls_wR_factor_gt 0.1035
_refine_ls_wR_factor_ref 0.1144
_reflns_number_gt 7037
_reflns_number_total 9218
_reflns_threshold_expression I>2\s(I)
_cod_data_source_file hg2069.cif
_cod_data_source_block I
_cod_depositor_comments
;
The following automatic conversions were performed:
'_symmetry_cell_setting' value 'Monoclinic' changed to 'monoclinic'
according to '/home/saulius/struct/CIF-dictionaries/cif_core.dic'
dictionary named 'cif_core.dic' version 2.4.1 from 2010-06-29.

Automatic conversion script
Id: cif_fix_enum 1527 2010-12-29 10:47:43Z saulius 

The following automatic conversions were performed:

'_symmetry_cell_setting' value 'Monoclinic' changed to 'monoclinic'
according to /home/saulius/struct/CIF-dictionaries/cif_core.dic
dictionary named 'cif_core.dic' version 2.4.1 from 2010-06-29.

Automatic conversion script
Id: cif_fix_values 1715 2011-07-08 13:25:40Z adriana 
;
_cod_original_cell_volume 3810.5(11)
_cod_original_sg_symbol_H-M 'P 21/c'
_cod_original_formula_sum 'C22 H24 N1 O3'
_cod_database_code 2209868
_cod_database_fobs_code 2209868

loop_
_symmetry_equiv_pos_as_xyz
'x, y, z'
'-x, y+1/2, -z+1/2'
'-x, -y, -z'
'x, -y-1/2, z-1/2'

loop_
_atom_site_type_symbol
_atom_site_label
_atom_site_fract_x
_atom_site_fract_y
_atom_site_fract_z
_atom_site_U_iso_or_equiv
_atom_site_adp_type
_atom_site_calc_flag
_atom_site_refinement_flags
_atom_site_occupancy
C C1 0.74238(13) 0.12505(10) 0.01326(6) 0.0394(3) Uani d . 1
H H1A 0.7086 0.0798 0.0398 0.059 Uiso calc R 1
H H1B 0.8264 0.1193 0.0157 0.059 Uiso calc R 1
H H1C 0.7146 0.1074 -0.0238 0.059 Uiso calc R 1
C C2 0.60044(11) 0.24054(9) 0.04040(5) 0.0253(3) Uani d . 1
C C3 0.57677(10) 0.34646(8) 0.05318(5) 0.0234(2) Uani d . 1
C C4 0.65291(10) 0.42168(9) 0.03975(5) 0.0259(3) Uani d . 1
H H4 0.7221 0.4058 0.0221 0.031 Uiso calc R 1
C C5 0.62778(11) 0.51969(9) 0.05206(5) 0.0264(3) Uani d . 1
H H5 0.6797 0.5707 0.0422 0.032 Uiso calc R 1
C C6 0.52751(10) 0.54518(9) 0.07876(5) 0.0233(2) Uani d . 1
C C7 0.45158(10) 0.46872(9) 0.09206(5) 0.0259(3) Uani d . 1
H H7 0.3829 0.4842 0.1103 0.031 Uiso calc R 1
C C8 0.47530(11) 0.37104(9) 0.07902(5) 0.0262(3) Uani d . 1
H H8 0.4222 0.3201 0.0877 0.031 Uiso calc R 1
C C9 0.50773(11) 0.64986(9) 0.09150(5) 0.0261(3) Uani d . 1
H H9 0.5530 0.6970 0.0728 0.031 Uiso calc R 1
C C10 0.43308(11) 0.68659(9) 0.12646(5) 0.0268(3) Uani d . 1
H H10 0.3871 0.6404 0.1455 0.032 Uiso calc R 1
C C11 0.41639(10) 0.79283(9) 0.13784(5) 0.0249(2) Uani d . 1
C C12 0.45656(11) 0.86724(9) 0.10279(5) 0.0271(3) Uani d . 1
H H12 0.4961 0.8484 0.0710 0.032 Uiso calc R 1
C C13 0.43990(11) 0.96711(9) 0.11353(5) 0.0264(3) Uani d . 1
H H13 0.4671 1.0166 0.0894 0.032 Uiso calc R 1
C C14 0.38257(10) 0.99384(8) 0.16044(5) 0.0228(2) Uani d . 1
C C15 0.34330(10) 0.92137(9) 0.19593(5) 0.0222(2) Uani d . 1
C C16 0.35867(10) 0.82133(9) 0.18466(5) 0.0248(2) Uani d . 1
H H16 0.3301 0.7722 0.2087 0.030 Uiso calc R 1
C C17 0.35312(10) 1.09736(9) 0.17893(5) 0.0252(3) Uani d . 1
C C18 0.28657(10) 0.96697(9) 0.24446(5) 0.0233(2) Uani d . 1
C C19 0.45937(11) 1.15927(10) 0.19520(6) 0.0344(3) Uani d . 1
H H19A 0.4352 1.2217 0.2121 0.052 Uiso calc R 1
H H19B 0.5029 1.1740 0.1625 0.052 Uiso calc R 1
H H19C 0.5081 1.1217 0.2214 0.052 Uiso calc R 1
C C20 0.27628(12) 1.15185(10) 0.13674(6) 0.0350(3) Uani d . 1
H H20A 0.2077 1.1116 0.1281 0.052 Uiso calc R 1
H H20B 0.3188 1.1628 0.1033 0.052 Uiso calc R 1
H H20C 0.2530 1.2162 0.1517 0.052 Uiso calc R 1
C C21 0.35830(12) 0.95505(11) 0.29766(5) 0.0340(3) Uani d . 1
H H21A 0.4363 0.9801 0.2924 0.051 Uiso calc R 1
H H21B 0.3619 0.8845 0.3078 0.051 Uiso calc R 1
H H21C 0.3227 0.9929 0.3269 0.051 Uiso calc R 1
C C22 0.16318(10) 0.93211(10) 0.25168(5) 0.0294(3) Uani d . 1
H H22A 0.1270 0.9735 0.2793 0.044 Uiso calc R 1
H H22B 0.1635 0.8625 0.2637 0.044 Uiso calc R 1
H H22C 0.1198 0.9379 0.2167 0.044 Uiso calc R 1
C C23 0.24493(13) 0.16217(11) -0.01483(7) 0.0428(4) Uani d . 1
H H23A 0.2141 0.1069 0.0064 0.064 Uiso calc R 1
H H23B 0.3292 0.1591 -0.0134 0.064 Uiso calc R 1
H H23C 0.2166 0.1572 -0.0530 0.064 Uiso calc R 1
C C24 0.10243(11) 0.25675(9) 0.02896(5) 0.0273(3) Uani d . 1
C C25 0.07198(10) 0.35591(9) 0.05109(5) 0.0251(2) Uani d . 1
C C26 0.14768(11) 0.43643(9) 0.05096(5) 0.0282(3) Uani d . 1
H H26 0.2220 0.4284 0.0366 0.034 Uiso calc R 1
C C27 0.11552(11) 0.52776(9) 0.07154(5) 0.0297(3) Uani d . 1
H H27 0.1679 0.5820 0.0710 0.036 Uiso calc R 1
C C28 0.00655(11) 0.54129(9) 0.09313(5) 0.0264(3) Uani d . 1
C C29 -0.06735(11) 0.45933(10) 0.09407(5) 0.0296(3) Uani d . 1
H H29 -0.1408 0.4664 0.1095 0.036 Uiso calc R 1
C C30 -0.03586(11) 0.36821(9) 0.07311(5) 0.0293(3) Uani d . 1
H H30 -0.0880 0.3138 0.0737 0.035 Uiso calc R 1
C C31 -0.03247(11) 0.63669(9) 0.11476(5) 0.0288(3) Uani d . 1
H H31 -0.0976 0.6350 0.1372 0.035 Uiso calc R 1
C C32 0.01421(11) 0.72544(9) 0.10610(5) 0.0301(3) Uani d . 1
H H32 0.0794 0.7276 0.0837 0.036 Uiso calc R 1
C C33 -0.02650(11) 0.82043(9) 0.12817(5) 0.0271(3) Uani d . 1
C C34 0.00864(11) 0.91006(10) 0.10448(5) 0.0308(3) Uani d . 1
H H34 0.0593 0.9081 0.0748 0.037 Uiso calc R 1
C C35 -0.02868(11) 1.00158(9) 0.12331(5) 0.0293(3) Uani d . 1
H H35 -0.0049 1.0615 0.1064 0.035 Uiso calc R 1
C C36 -0.10130(10) 1.00399(9) 0.16718(5) 0.0245(2) Uani d . 1
C C37 -0.13699(10) 0.91561(9) 0.19101(5) 0.0226(2) Uani d . 1
C C38 -0.10091(10) 0.82427(9) 0.17215(5) 0.0248(2) Uani d . 1
H H38 -0.1262 0.7646 0.1888 0.030 Uiso calc R 1
C C39 -0.14744(11) 1.09361(9) 0.19647(5) 0.0271(3) Uani d . 1
C C40 -0.21380(10) 0.93370(9) 0.23844(5) 0.0252(3) Uani d . 1
C C41 -0.05240(12) 1.15668(10) 0.22393(7) 0.0410(3) Uani d . 1
H H41A -0.0866 1.2044 0.2490 0.061 Uiso calc R 1
H H41B -0.0109 1.1928 0.1958 0.061 Uiso calc R 1
H H41C 0.0012 1.1133 0.2446 0.061 Uiso calc R 1
C C42 -0.22777(12) 1.15779(10) 0.16052(6) 0.0365(3) Uani d . 1
H H42A -0.2878 1.1158 0.1434 0.055 Uiso calc R 1
H H42B -0.1837 1.1901 0.1320 0.055 Uiso calc R 1
H H42C -0.2635 1.2087 0.1831 0.055 Uiso calc R 1
C C43 -0.16226(12) 0.89458(10) 0.29258(5) 0.0343(3) Uani d . 1
H H43A -0.0851 0.9225 0.2988 0.051 Uiso calc R 1
H H43B -0.1573 0.8218 0.2911 0.051 Uiso calc R 1
H H43C -0.2113 0.9143 0.3226 0.051 Uiso calc R 1
C C44 -0.33550(11) 0.89411(10) 0.22772(6) 0.0353(3) Uani d . 1
H H44A -0.3836 0.9121 0.2584 0.053 Uiso calc R 1
H H44B -0.3331 0.8215 0.2241 0.053 Uiso calc R 1
H H44C -0.3680 0.9233 0.1938 0.053 Uiso calc R 1
N N1 0.28650(9) 1.07339(7) 0.22797(4) 0.0275(2) Uani d . 1
N N2 -0.21517(10) 1.04383(8) 0.23898(5) 0.0326(3) Uani d . 1
O O1 0.70928(8) 0.22629(6) 0.02532(4) 0.0329(2) Uani d . 1
O O2 0.53100(8) 0.17422(6) 0.04366(4) 0.0351(2) Uani d . 1
O O3 0.24384(8) 1.14092(7) 0.25790(4) 0.0365(2) Uani d . 1
O O4 0.20795(8) 0.25552(7) 0.00813(4) 0.0343(2) Uani d . 1
O O5 0.04020(8) 0.18485(7) 0.02971(4) 0.0367(2) Uani d . 1
O O6 -0.27231(10) 1.09305(7) 0.27333(4) 0.0453(3) Uani d . 1

loop_
_atom_site_aniso_label
_atom_site_aniso_U_11
_atom_site_aniso_U_22
_atom_site_aniso_U_33
_atom_site_aniso_U_12
_atom_site_aniso_U_13
_atom_site_aniso_U_23
C1 0.0393(8) 0.0309(7) 0.0478(9) 0.0113(6) 0.0009(6) -0.0128(6)
C2 0.0286(6) 0.0244(6) 0.0229(6) 0.0012(5) 0.0010(5) -0.0003(5)
C3 0.0268(6) 0.0219(5) 0.0213(6) 0.0017(5) -0.0009(5) -0.0001(4)
C4 0.0259(6) 0.0267(6) 0.0255(6) 0.0013(5) 0.0055(5) -0.0018(5)
C5 0.0297(6) 0.0240(6) 0.0259(6) -0.0030(5) 0.0059(5) 0.0002(5)
C6 0.0275(6) 0.0223(6) 0.0200(6) 0.0018(5) 0.0004(5) 0.0002(4)
C7 0.0246(6) 0.0254(6) 0.0276(6) 0.0019(5) 0.0034(5) -0.0007(5)
C8 0.0264(6) 0.0238(6) 0.0283(6) -0.0022(5) 0.0018(5) 0.0009(5)
C9 0.0314(6) 0.0204(6) 0.0265(6) -0.0008(5) 0.0030(5) 0.0007(5)
C10 0.0331(7) 0.0219(6) 0.0255(6) -0.0005(5) 0.0037(5) 0.0002(5)
C11 0.0293(6) 0.0212(6) 0.0242(6) 0.0006(5) 0.0012(5) -0.0013(5)
C12 0.0318(7) 0.0268(6) 0.0229(6) 0.0008(5) 0.0061(5) -0.0013(5)
C13 0.0306(6) 0.0232(6) 0.0255(6) -0.0009(5) 0.0044(5) 0.0019(5)
C14 0.0224(6) 0.0212(5) 0.0248(6) 0.0001(4) -0.0001(5) -0.0012(4)
C15 0.0216(6) 0.0243(6) 0.0207(5) 0.0014(4) 0.0003(4) -0.0015(4)
C16 0.0280(6) 0.0224(6) 0.0242(6) 0.0000(5) 0.0029(5) 0.0011(4)
C17 0.0247(6) 0.0209(6) 0.0304(6) 0.0004(5) 0.0056(5) -0.0013(5)
C18 0.0232(6) 0.0225(6) 0.0242(6) 0.0013(4) 0.0023(5) -0.0015(4)
C19 0.0310(7) 0.0280(6) 0.0446(8) -0.0063(5) 0.0082(6) -0.0092(6)
C20 0.0356(7) 0.0284(6) 0.0411(8) 0.0058(5) 0.0035(6) 0.0051(6)
C21 0.0320(7) 0.0460(8) 0.0239(6) 0.0055(6) -0.0002(5) -0.0043(6)
C22 0.0254(6) 0.0294(6) 0.0337(7) -0.0009(5) 0.0047(5) -0.0004(5)
C23 0.0375(8) 0.0380(8) 0.0531(9) 0.0079(6) 0.0037(7) -0.0147(7)
C24 0.0284(6) 0.0292(6) 0.0241(6) 0.0009(5) -0.0005(5) 0.0014(5)
C25 0.0274(6) 0.0266(6) 0.0211(6) 0.0002(5) 0.0007(5) 0.0012(5)
C26 0.0261(6) 0.0298(6) 0.0291(6) -0.0009(5) 0.0063(5) -0.0014(5)
C27 0.0294(6) 0.0285(6) 0.0317(7) -0.0046(5) 0.0062(5) -0.0019(5)
C28 0.0292(6) 0.0278(6) 0.0223(6) 0.0016(5) 0.0016(5) -0.0012(5)
C29 0.0240(6) 0.0351(7) 0.0300(7) -0.0001(5) 0.0048(5) -0.0026(5)
C30 0.0281(6) 0.0294(6) 0.0305(7) -0.0054(5) 0.0031(5) -0.0004(5)
C31 0.0275(6) 0.0328(7) 0.0263(6) 0.0024(5) 0.0040(5) -0.0040(5)
C32 0.0335(7) 0.0315(7) 0.0258(6) 0.0030(5) 0.0074(5) -0.0022(5)
C33 0.0277(6) 0.0282(6) 0.0253(6) 0.0003(5) 0.0022(5) -0.0015(5)
C34 0.0315(7) 0.0350(7) 0.0265(6) -0.0027(5) 0.0078(5) 0.0006(5)
C35 0.0294(6) 0.0282(6) 0.0305(7) -0.0043(5) 0.0033(5) 0.0045(5)
C36 0.0232(6) 0.0229(6) 0.0274(6) -0.0011(5) -0.0014(5) 0.0009(5)
C37 0.0215(6) 0.0239(6) 0.0223(6) 0.0002(4) -0.0004(4) 0.0008(4)
C38 0.0264(6) 0.0236(6) 0.0245(6) -0.0014(5) 0.0017(5) 0.0015(5)
C39 0.0264(6) 0.0218(6) 0.0332(7) 0.0002(5) 0.0009(5) 0.0009(5)
C40 0.0267(6) 0.0216(6) 0.0275(6) 0.0026(5) 0.0047(5) -0.0001(5)
C41 0.0359(8) 0.0280(7) 0.0584(10) 0.0003(6) -0.0083(7) -0.0099(6)
C42 0.0338(7) 0.0311(7) 0.0445(8) 0.0055(6) -0.0014(6) 0.0066(6)
C43 0.0410(8) 0.0360(7) 0.0260(7) 0.0061(6) 0.0050(6) 0.0022(5)
C44 0.0253(6) 0.0365(7) 0.0445(8) 0.0015(5) 0.0075(6) 0.0000(6)
N1 0.0287(5) 0.0227(5) 0.0317(6) 0.0007(4) 0.0076(4) -0.0041(4)
N2 0.0412(6) 0.0220(5) 0.0352(6) 0.0045(5) 0.0100(5) -0.0018(4)
O1 0.0297(5) 0.0261(4) 0.0433(6) 0.0042(4) 0.0045(4) -0.0064(4)
O2 0.0372(5) 0.0236(4) 0.0450(6) -0.0024(4) 0.0084(4) -0.0036(4)
O3 0.0396(5) 0.0268(5) 0.0441(6) 0.0023(4) 0.0147(4) -0.0105(4)
O4 0.0297(5) 0.0300(5) 0.0437(6) 0.0011(4) 0.0067(4) -0.0079(4)
O5 0.0393(5) 0.0280(5) 0.0433(6) -0.0053(4) 0.0075(4) -0.0031(4)
O6 0.0600(7) 0.0317(5) 0.0455(6) 0.0114(5) 0.0214(5) -0.0057(4)

loop_
_atom_type_symbol
_atom_type_description
_atom_type_scat_dispersion_real
_atom_type_scat_dispersion_imag
_atom_type_scat_source
C C 0.0033 0.0016 'International Tables Vol C Tables 4.2.6.8 and 6.1.1.4'
H H 0.0000 0.0000 'International Tables Vol C Tables 4.2.6.8 and 6.1.1.4'
N N 0.0061 0.0033 'International Tables Vol C Tables 4.2.6.8 and 6.1.1.4'
O O 0.0106 0.0060 'International Tables Vol C Tables 4.2.6.8 and 6.1.1.4'

loop_
_geom_angle_atom_site_label_1
_geom_angle_atom_site_label_2
_geom_angle_atom_site_label_3
_geom_angle
O1 C1 H1A 109.5
O1 C1 H1B 109.5
H1A C1 H1B 109.5
O1 C1 H1C 109.5
H1A C1 H1C 109.5
H1B C1 H1C 109.5
O2 C2 O1 123.47(11)
O2 C2 C3 124.35(11)
O1 C2 C3 112.17(10)
C4 C3 C8 119.31(11)
C4 C3 C2 121.53(11)
C8 C3 C2 119.16(11)
C5 C4 C3 119.95(11)
C5 C4 H4 120.0
C3 C4 H4 120.0
C4 C5 C6 121.34(11)
C4 C5 H5 119.3
C6 C5 H5 119.3
C5 C6 C7 118.12(11)
C5 C6 C9 118.38(11)
C7 C6 C9 123.49(11)
C8 C7 C6 120.75(11)
C8 C7 H7 119.6
C6 C7 H7 119.6
C7 C8 C3 120.50(11)
C7 C8 H8 119.7
C3 C8 H8 119.7
C10 C9 C6 127.14(11)
C10 C9 H9 116.4
C6 C9 H9 116.4
C9 C10 C11 125.05(11)
C9 C10 H10 117.5
C11 C10 H10 117.5
C16 C11 C12 118.79(11)
C16 C11 C10 119.40(11)
C12 C11 C10 121.81(11)
C13 C12 C11 121.53(11)
C13 C12 H12 119.2
C11 C12 H12 119.2
C12 C13 C14 118.74(11)
C12 C13 H13 120.6
C14 C13 H13 120.6
C15 C14 C13 120.59(11)
C15 C14 C17 112.14(10)
C13 C14 C17 127.26(11)
C16 C15 C14 120.55(11)
C16 C15 C18 127.89(11)
C14 C15 C18 111.56(10)
C15 C16 C11 119.79(11)
C15 C16 H16 120.1
C11 C16 H16 120.1
N1 C17 C14 99.91(9)
N1 C17 C20 109.78(10)
C14 C17 C20 112.00(10)
N1 C17 C19 110.36(10)
C14 C17 C19 112.94(10)
C20 C17 C19 111.29(11)
N1 C18 C15 100.05(9)
N1 C18 C22 109.58(10)
C15 C18 C22 113.91(10)
N1 C18 C21 109.06(10)
C15 C18 C21 112.63(10)
C22 C18 C21 110.98(10)
C17 C19 H19A 109.5
C17 C19 H19B 109.5
H19A C19 H19B 109.5
C17 C19 H19C 109.5
H19A C19 H19C 109.5
H19B C19 H19C 109.5
C17 C20 H20A 109.5
C17 C20 H20B 109.5
H20A C20 H20B 109.5
C17 C20 H20C 109.5
H20A C20 H20C 109.5
H20B C20 H20C 109.5
C18 C21 H21A 109.5
C18 C21 H21B 109.5
H21A C21 H21B 109.5
C18 C21 H21C 109.5
H21A C21 H21C 109.5
H21B C21 H21C 109.5
C18 C22 H22A 109.5
C18 C22 H22B 109.5
H22A C22 H22B 109.5
C18 C22 H22C 109.5
H22A C22 H22C 109.5
H22B C22 H22C 109.5
O4 C23 H23A 109.5
O4 C23 H23B 109.5
H23A C23 H23B 109.5
O4 C23 H23C 109.5
H23A C23 H23C 109.5
H23B C23 H23C 109.5
O5 C24 O4 123.46(12)
O5 C24 C25 124.15(12)
O4 C24 C25 112.39(10)
C30 C25 C26 119.11(11)
C30 C25 C24 118.46(11)
C26 C25 C24 122.42(11)
C27 C26 C25 120.57(11)
C27 C26 H26 119.7
C25 C26 H26 119.7
C26 C27 C28 120.77(12)
C26 C27 H27 119.6
C28 C27 H27 119.6
C29 C28 C27 117.96(11)
C29 C28 C31 119.03(11)
C27 C28 C31 123.01(11)
C30 C29 C28 121.41(12)
C30 C29 H29 119.3
C28 C29 H29 119.3
C29 C30 C25 120.16(12)
C29 C30 H30 119.9
C25 C30 H30 119.9
C32 C31 C28 126.44(12)
C32 C31 H31 116.8
C28 C31 H31 116.8
C31 C32 C33 125.57(12)
C31 C32 H32 117.2
C33 C32 H32 117.2
C34 C33 C38 118.69(11)
C34 C33 C32 119.48(11)
C38 C33 C32 121.82(11)
C35 C34 C33 121.68(12)
C35 C34 H34 119.2
C33 C34 H34 119.2
C36 C35 C34 118.84(11)
C36 C35 H35 120.6
C34 C35 H35 120.6
C35 C36 C37 120.08(11)
C35 C36 C39 128.36(11)
C37 C36 C39 111.52(10)
C38 C37 C36 121.35(11)
C38 C37 C40 126.49(10)
C36 C37 C40 112.14(10)
C37 C38 C33 119.36(11)
C37 C38 H38 120.3
C33 C38 H38 120.3
N2 C39 C36 100.25(9)
N2 C39 C42 109.11(10)
C36 C39 C42 113.53(11)
N2 C39 C41 109.66(11)
C36 C39 C41 112.73(11)
C42 C39 C41 110.97(11)
N2 C40 C37 100.08(9)
N2 C40 C43 109.93(10)
C37 C40 C43 112.62(10)
N2 C40 C44 109.86(10)
C37 C40 C44 112.53(10)
C43 C40 C44 111.28(11)
C39 C41 H41A 109.5
C39 C41 H41B 109.5
H41A C41 H41B 109.5
C39 C41 H41C 109.5
H41A C41 H41C 109.5
H41B C41 H41C 109.5
C39 C42 H42A 109.5
C39 C42 H42B 109.5
H42A C42 H42B 109.5
C39 C42 H42C 109.5
H42A C42 H42C 109.5
H42B C42 H42C 109.5
C40 C43 H43A 109.5
C40 C43 H43B 109.5
H43A C43 H43B 109.5
C40 C43 H43C 109.5
H43A C43 H43C 109.5
H43B C43 H43C 109.5
C40 C44 H44A 109.5
C40 C44 H44B 109.5
H44A C44 H44B 109.5
C40 C44 H44C 109.5
H44A C44 H44C 109.5
H44B C44 H44C 109.5
O3 N1 C17 122.14(10)
O3 N1 C18 121.72(10)
C17 N1 C18 115.61(9)
O6 N2 C40 122.09(11)
O6 N2 C39 121.91(10)
C40 N2 C39 116.00(10)
C2 O1 C1 116.71(10)
C24 O4 C23 116.42(10)

loop_
_geom_bond_atom_site_label_1
_geom_bond_atom_site_label_2
_geom_bond_distance
_geom_bond_publ_flag
C1 O1 1.4464(15) ?
C1 H1A 0.9800 ?
C1 H1B 0.9800 ?
C1 H1C 0.9800 ?
C2 O2 1.2069(15) ?
C2 O1 1.3440(15) ?
C2 C3 1.4842(16) ?
C3 C4 1.3901(17) ?
C3 C8 1.3967(17) ?
C4 C5 1.3838(17) ?
C4 H4 0.9500 ?
C5 C6 1.3979(16) ?
C5 H5 0.9500 ?
C6 C7 1.3999(17) ?
C6 C9 1.4599(16) ?
C7 C8 1.3802(17) ?
C7 H7 0.9500 ?
C8 H8 0.9500 ?
C9 C10 1.3328(17) y
C9 H9 0.9500 ?
C10 C11 1.4680(16) ?
C10 H10 0.9500 ?
C11 C16 1.3985(17) ?
C11 C12 1.4060(17) ?
C12 C13 1.3819(17) ?
C12 H12 0.9500 ?
C13 C14 1.3916(16) ?
C13 H13 0.9500 ?
C14 C15 1.3906(16) ?
C14 C17 1.5051(16) ?
C15 C16 1.3844(16) ?
C15 C18 1.5059(16) ?
C16 H16 0.9500 ?
C17 N1 1.4834(15) ?
C17 C20 1.5269(18) ?
C17 C19 1.5305(17) ?
C18 N1 1.4850(15) ?
C18 C22 1.5255(17) ?
C18 C21 1.5273(17) ?
C19 H19A 0.9800 ?
C19 H19B 0.9800 ?
C19 H19C 0.9800 ?
C20 H20A 0.9800 ?
C20 H20B 0.9800 ?
C20 H20C 0.9800 ?
C21 H21A 0.9800 ?
C21 H21B 0.9800 ?
C21 H21C 0.9800 ?
C22 H22A 0.9800 ?
C22 H22B 0.9800 ?
C22 H22C 0.9800 ?
C23 O4 1.4450(16) ?
C23 H23A 0.9800 ?
C23 H23B 0.9800 ?
C23 H23C 0.9800 ?
C24 O5 1.2075(15) ?
C24 O4 1.3445(15) ?
C24 C25 1.4848(17) ?
C25 C30 1.3912(17) ?
C25 C26 1.3946(17) ?
C26 C27 1.3821(17) ?
C26 H26 0.9500 ?
C27 C28 1.4010(17) ?
C27 H27 0.9500 ?
C28 C29 1.3973(18) ?
C28 C31 1.4639(17) ?
C29 C30 1.3809(18) ?
C29 H29 0.9500 ?
C30 H30 0.9500 ?
C31 C32 1.3297(18) y
C31 H31 0.9500 ?
C32 C33 1.4697(17) ?
C32 H32 0.9500 ?
C33 C34 1.4024(17) ?
C33 C38 1.4029(17) ?
C34 C35 1.3872(18) ?
C34 H34 0.9500 ?
C35 C36 1.3869(17) ?
C35 H35 0.9500 ?
C36 C37 1.3915(16) ?
C36 C39 1.5081(17) ?
C37 C38 1.3807(16) ?
C37 C40 1.5061(16) ?
C38 H38 0.9500 ?
C39 N2 1.4833(16) ?
C39 C42 1.5262(18) ?
C39 C41 1.5289(18) ?
C40 N2 1.4795(16) ?
C40 C43 1.5255(18) ?
C40 C44 1.5262(18) ?
C41 H41A 0.9800 ?
C41 H41B 0.9800 ?
C41 H41C 0.9800 ?
C42 H42A 0.9800 ?
C42 H42B 0.9800 ?
C42 H42C 0.9800 ?
C43 H43A 0.9800 ?
C43 H43B 0.9800 ?
C43 H43C 0.9800 ?
C44 H44A 0.9800 ?
C44 H44B 0.9800 ?
C44 H44C 0.9800 ?
N1 O3 1.2758(13) y
N2 O6 1.2728(14) y

loop_
_geom_torsion_atom_site_label_1
_geom_torsion_atom_site_label_2
_geom_torsion_atom_site_label_3
_geom_torsion_atom_site_label_4
_geom_torsion
O2 C2 C3 C4 -168.72(12)
O1 C2 C3 C4 12.08(16)
O2 C2 C3 C8 10.92(19)
O1 C2 C3 C8 -168.27(11)
C8 C3 C4 C5 0.06(18)
C2 C3 C4 C5 179.70(11)
C3 C4 C5 C6 1.06(19)
C4 C5 C6 C7 -1.03(18)
C4 C5 C6 C9 178.71(11)
C5 C6 C7 C8 -0.10(18)
C9 C6 C7 C8 -179.83(12)
C6 C7 C8 C3 1.20(19)
C4 C3 C8 C7 -1.18(18)
C2 C3 C8 C7 179.17(11)
C5 C6 C9 C10 -164.07(13)
C7 C6 C9 C10 15.7(2)
C6 C9 C10 C11 -179.98(12)
C9 C10 C11 C16 -163.58(12)
C9 C10 C11 C12 16.6(2)
C16 C11 C12 C13 -0.22(19)
C10 C11 C12 C13 179.56(12)
C11 C12 C13 C14 0.42(19)
C12 C13 C14 C15 0.30(18)
C12 C13 C14 C17 -178.41(12)
C13 C14 C15 C16 -1.22(18)
C17 C14 C15 C16 177.67(11)
C13 C14 C15 C18 178.62(10)
C17 C14 C15 C18 -2.49(14)
C14 C15 C16 C11 1.41(18)
C18 C15 C16 C11 -178.40(11)
C12 C11 C16 C15 -0.70(18)
C10 C11 C16 C15 179.52(11)
C15 C14 C17 N1 -2.90(13)
C13 C14 C17 N1 175.90(11)
C15 C14 C17 C20 -119.07(12)
C13 C14 C17 C20 59.73(16)
C15 C14 C17 C19 114.32(12)
C13 C14 C17 C19 -66.88(16)
C16 C15 C18 N1 -173.55(12)
C14 C15 C18 N1 6.63(12)
C16 C15 C18 C22 -56.75(16)
C14 C15 C18 C22 123.43(11)
C16 C15 C18 C21 70.79(16)
C14 C15 C18 C21 -109.04(12)
O5 C24 C25 C30 -1.48(19)
O4 C24 C25 C30 178.92(11)
O5 C24 C25 C26 178.01(13)
O4 C24 C25 C26 -1.59(17)
C30 C25 C26 C27 -1.08(19)
C24 C25 C26 C27 179.43(12)
C25 C26 C27 C28 0.2(2)
C26 C27 C28 C29 1.14(19)
C26 C27 C28 C31 -179.15(12)
C27 C28 C29 C30 -1.72(19)
C31 C28 C29 C30 178.56(12)
C28 C29 C30 C25 0.9(2)
C26 C25 C30 C29 0.51(19)
C24 C25 C30 C29 -179.97(11)
C29 C28 C31 C32 -163.77(13)
C27 C28 C31 C32 16.5(2)
C28 C31 C32 C33 179.90(12)
C31 C32 C33 C34 -162.45(13)
C31 C32 C33 C38 16.9(2)
C38 C33 C34 C35 -0.27(19)
C32 C33 C34 C35 179.07(12)
C33 C34 C35 C36 0.92(19)
C34 C35 C36 C37 -1.01(18)
C34 C35 C36 C39 176.38(12)
C35 C36 C37 C38 0.48(18)
C39 C36 C37 C38 -177.32(11)
C35 C36 C37 C40 179.14(11)
C39 C36 C37 C40 1.34(14)
C36 C37 C38 C33 0.18(18)
C40 C37 C38 C33 -178.28(11)
C34 C33 C38 C37 -0.28(18)
C32 C33 C38 C37 -179.61(11)
C35 C36 C39 N2 -178.59(12)
C37 C36 C39 N2 -1.02(13)
C35 C36 C39 C42 65.20(17)
C37 C36 C39 C42 -117.23(12)
C35 C36 C39 C41 -62.08(17)
C37 C36 C39 C41 115.49(13)
C38 C37 C40 N2 177.59(12)
C36 C37 C40 N2 -0.98(13)
C38 C37 C40 C43 60.91(16)
C36 C37 C40 C43 -117.67(12)
C38 C37 C40 C44 -65.84(16)
C36 C37 C40 C44 115.58(12)
C14 C17 N1 O3 179.41(11)
C20 C17 N1 O3 -62.76(14)
C19 C17 N1 O3 60.27(15)
C14 C17 N1 C18 7.67(13)
C20 C17 N1 C18 125.50(11)
C19 C17 N1 C18 -111.47(11)
C15 C18 N1 O3 179.23(10)
C22 C18 N1 O3 59.23(14)
C21 C18 N1 O3 -62.43(14)
C15 C18 N1 C17 -8.99(13)
C22 C18 N1 C17 -128.99(11)
C21 C18 N1 C17 109.35(11)
C37 C40 N2 O6 179.36(11)
C43 C40 N2 O6 -61.97(16)
C44 C40 N2 O6 60.81(16)
C37 C40 N2 C39 0.31(13)
C43 C40 N2 C39 118.99(12)
C44 C40 N2 C39 -118.24(12)
C36 C39 N2 O6 -178.66(12)
C42 C39 N2 O6 -59.18(16)
C41 C39 N2 O6 62.55(15)
C36 C39 N2 C40 0.39(13)
C42 C39 N2 C40 119.86(12)
C41 C39 N2 C40 -118.40(12)
O2 C2 O1 C1 -0.71(18)
C3 C2 O1 C1 178.49(11)
O5 C24 O4 C23 0.87(19)
C25 C24 O4 C23 -179.53(11)

loop_
_cod_related_entry_id
_cod_related_entry_database
_cod_related_entry_code
1 ChemSpider 9914301
